data_9013825
loop_
_publ_author_name
'Oberti, R.'
'Boiocchi, M.'
'Smith, D. C.'
'Medenbach, O.'
'Helmers, H.'

_publ_section_title
;
 Potassic-aluminotaramite from Sierra de los Filabres, Spain
;
_journal_name_full 'European Journal of Mineralogy'
_journal_page_first 1005
_journal_page_last 1010
_journal_paper_doi 10.1127/0935-1221/2008/0020-1837
_journal_volume 20
_journal_year 2008
_chemical_compound_source 'Sierra de los Filabres, Spain'
_chemical_formula_sum 'Al3.26 Ca1.14 Fe3.27 H2 K0.96 Mg0.33 Mn0.1 Na1.33 O24 Si6 Ti0.06'
_chemical_name_mineral Potassic-aluminotaramite
_space_group_IT_number 12
_symmetry_space_group_name_Hall '-C 2y'
_symmetry_space_group_name_H-M 'C 1 2/m 1'
_cell_angle_alpha 90
_cell_angle_beta 104.775
_cell_angle_gamma 90
_cell_formula_units_Z 2
_cell_length_a 9.8505
_cell_length_b 18.0075
_cell_length_c 5.3518
_cell_volume 917.928
_database_code_amcsd 0007271
_exptl_crystal_density_diffrn 3.456
_cod_original_formula_sum 'Na1.33 K.96 Ca1.14 Fe3.27 Mg.33 Al3.26 Ti.06 Mn.1 Si6 O24 H2'
_cod_database_code 9013825

loop_
_space_group_symop_operation_xyz
x,y,z
1/2+x,1/2+y,z
x,-y,z
1/2+x,1/2-y,z
-x,y,-z
1/2-x,1/2+y,-z
-x,-y,-z
1/2-x,1/2-y,-z

loop_
_atom_site_aniso_label
_atom_site_aniso_U_11
_atom_site_aniso_U_22
_atom_site_aniso_U_33
_atom_site_aniso_U_12
_atom_site_aniso_U_13
_atom_site_aniso_U_23
NaA 0.00873 0.03450 0.01275 0.00000 0.00400 0.00000
KA 0.00873 0.03450 0.01275 0.00000 0.00400 0.00000
NaAm 0.01930 0.03286 0.01289 0.00000 0.00250 0.00000
KAm 0.01930 0.03286 0.01289 0.00000 0.00250 0.00000
NaA2 0.02436 0.00164 0.05087 0.00000 0.00974 0.00000
KA2 0.02436 0.00164 0.05087 0.00000 0.00974 0.00000
CaM4 0.01195 0.00821 0.00963 0.00000 0.00599 0.00000
NaM4 0.01195 0.00821 0.00963 0.00000 0.00599 0.00000
Fe2+M4 0.01195 0.00821 0.00963 0.00000 0.00599 0.00000
MgM1 0.00965 0.00821 0.00475 0.00000 0.00325 0.00000
FeM1 0.00965 0.00821 0.00475 0.00000 0.00325 0.00000
AlM2 0.00735 0.00657 0.00719 0.00000 0.00200 0.00000
Fe2+M2 0.00735 0.00657 0.00719 0.00000 0.00200 0.00000
Fe3+M2 0.00735 0.00657 0.00719 0.00000 0.00200 0.00000
TiM2 0.00735 0.00657 0.00719 0.00000 0.00200 0.00000
MgM3 0.00965 0.00493 0.00556 0.00000 0.00125 0.00000
Fe2+M3 0.00965 0.00493 0.00556 0.00000 0.00125 0.00000
MnM3 0.00965 0.00493 0.00556 0.00000 0.00125 0.00000
SiT1 0.00689 0.00657 0.00461 0.00000 0.00125 -0.00047
AlT1 0.00689 0.00657 0.00461 0.00000 0.00125 -0.00047
SiT2 0.00689 0.00493 0.00488 -0.00087 0.00175 -0.00047
O1 0.01011 0.01150 0.00787 -0.00087 0.00275 -0.00047
O2 0.00781 0.00986 0.00814 0.00000 0.00150 -0.00047
O3 0.01057 0.01150 0.01031 0.00000 0.00225 0.00000
O4 0.01333 0.00657 0.00868 -0.00174 0.00474 -0.00047
O5 0.00919 0.01314 0.00923 0.00000 0.00100 0.00519
O6 0.00965 0.01314 0.01180 0.00087 0.00275 -0.00425
O7 0.01333 0.01643 0.01628 0.00000 0.00300 0.00000

loop_
_atom_site_label
_atom_site_fract_x
_atom_site_fract_y
_atom_site_fract_z
_atom_site_occupancy
_atom_site_U_iso_or_equiv
_atom_site_type_symbol
_atom_site_attached_hydrogens
NaA 0.00000 0.50000 0.00000 0.19000 0.01811 Na 0
KA 0.00000 0.50000 0.00000 0.36000 0.01811 K 0
NaAm 0.03500 0.50000 0.07650 0.13000 0.02153 Na 0
KAm 0.03500 0.50000 0.07650 0.25000 0.02153 K 0
NaA2 0.00000 0.46250 0.00000 0.02000 0.02660 Na 0
KA2 0.00000 0.46250 0.00000 0.05000 0.02660 K 0
CaM4 0.00000 0.28190 0.50000 0.57000 0.00937 Ca 0
NaM4 0.00000 0.28190 0.50000 0.42000 0.00937 Na 0
Fe2+M4 0.00000 0.28190 0.50000 0.01000 0.00937 Fe 0
MgM1 0.00000 0.09190 0.50000 0.15000 0.00722 Mg 0
FeM1 0.00000 0.09190 0.50000 0.85000 0.00722 Fe 0
AlM2 0.00000 0.18050 0.00000 0.63000 0.00671 Al 0
Fe2+M2 0.00000 0.18050 0.00000 0.11000 0.00671 Fe 0
Fe3+M2 0.00000 0.18050 0.00000 0.23000 0.00671 Fe 0
TiM2 0.00000 0.18050 0.00000 0.03000 0.00671 Ti 0
MgM3 0.00000 0.00000 0.00000 0.03000 0.00697 Mg 0
Fe2+M3 0.00000 0.00000 0.00000 0.87000 0.00697 Fe 0
MnM3 0.00000 0.00000 0.00000 0.10000 0.00697 Mn 0
SiT1 0.27690 0.08800 0.30270 0.50000 0.00583 Si 0
AlT1 0.27690 0.08800 0.30270 0.50000 0.00583 Al 0
SiT2 0.29170 0.17420 0.81720 1.00000 0.00570 Si 0
O1 0.10200 0.09590 0.20720 1.00000 0.00950 O 0
O2 0.12040 0.17740 0.74760 1.00000 0.00874 O 0
O3 0.10990 0.00000 0.70810 1.00000 0.01102 O 0
O4 0.37120 0.25110 0.79950 1.00000 0.00950 O 0
O5 0.35170 0.13740 0.10490 1.00000 0.01077 O 0
O6 0.33930 0.12000 0.60570 1.00000 0.01127 O 0
O7 0.32820 0.00000 0.29220 1.00000 0.01545 O 0
H 0.19200 0.00000 0.74900 1.00000 0.01393 H 0

loop_
_cod_changelog_entry_id
_cod_changelog_entry_author
_cod_changelog_entry_date
_cod_changelog_entry_text
1
;cod-tools version 3.8.0
Id: cif_guess_AMCSD_atom_types 9581 2023-05-17 12:35:41Z saulius
;
2023-05-23T09:21:31+03:00
;Derived atom types and hydrogen counts
from atom names that follow the AMCSD naming convention
(Wat == water, O-H == hydroxyl).
;

loop_
_cod_related_entry_id
_cod_related_entry_database
_cod_related_entry_code
1 AMCSD 0007271
